data_1536569
loop_
_publ_author_name
'Wickleder, M.S.'
'Ben Hamida, M.'

_publ_section_title
;
 Co Sm (Se O3)2 Cl, Cu Gd (Se O3)2 Cl, Mn Sm (Se O3)2 Cl, Cu Gd2 (Se O3)4
 und Cu Sm2 (Se O3)4: Uebergangsmetallhaltige Selenite von Samarium und
 Gadolinium
;
_journal_name_full 'Zeitschrift fuer Anorganische und Allgemeine Chemie'
_journal_page_first 556
_journal_page_last 562
_journal_volume 629
_journal_year 2003
_chemical_formula_sum 'Cl Cu Gd O6 Se2'
_chemical_name_systematic 'Cu Gd (Se O3)2 Cl'
_space_group_IT_number 2
_symmetry_space_group_name_Hall '-P 1'
_symmetry_space_group_name_H-M 'P -1'
_cell_angle_alpha 70.84
_cell_angle_beta 73.01
_cell_angle_gamma 70.69
_cell_formula_units_Z 4
_cell_length_a 7.043
_cell_length_b 9.096
_cell_length_c 12.01
_cell_volume 671.176
_citation_journal_id_ASTM ZAACAB
_cod_data_source_file Wickleder_ZAACAB_2003_946.cif
_cod_data_source_block Cl1Cu1Gd1O6Se2
_cod_original_cell_volume 671.1757
_cod_original_formula_sum 'Cl1 Cu1 Gd1 O6 Se2'
_cod_database_code 1536569

loop_
_symmetry_equiv_pos_as_xyz
x,y,z
-x,-y,-z

loop_
_atom_site_label
_atom_site_type_symbol
_atom_site_fract_x
_atom_site_fract_y
_atom_site_fract_z
_atom_site_occupancy
_atom_site_U_iso_or_equiv
O31 O-2 1.0654 0.117 0.1932 1 0.0
O43 O-2 0.4593 0.3528 0.5237 1 0.0
Cu2 Cu+2 1.07563 0.14801 0.34534 1 0.0
Gd1 Gd+3 0.25011 0.91183 0.08398 1 0.0
O23 O-2 0.5396 0.9942 0.0996 1 0.0
Se2 Se+4 0.52874 0.9341 0.2512 1 0.0
Gd2 Gd+3 0.76463 0.38875 0.57147 1 0.0
O33 O-2 0.9958 0.1504 0.9924 1 0.0
O22 O-2 0.3609 0.8212 0.2785 1 0.0
Cl1 Cl-1 1.1064 0.1223 0.5385 1 0.0
O32 O-2 0.6904 0.2248 0.1629 1 0.0
O21 O-2 0.6267 0.9053 0.6997 1 0.0
O12 O-2 0.114 0.7152 0.2339 1 0.0
Se4 Se+4 0.559 0.26082 0.40838 1 0.0
O42 O-2 0.561 0.579 0.6934 1 0.0
Cl2 Cl-1 0.5734 0.6412 0.0346 1 0.0
Se3 Se+4 0.92021 0.2628 0.09481 1 0.0
O13 O-2 0.9871 0.4997 0.399 1 0.0
O41 O-2 0.7966 0.2907 0.3809 1 0.0
Cu1 Cu+2 0.4198 0.37144 0.15988 1 0.0
O11 O-2 0.1254 0.4519 0.1786 1 0.0
Se1 Se+4 0.96683 0.58981 0.25263 1 0.0
